data_7032663
loop_
_publ_author_name
'Bortoluzzi, Marco'
'Marchetti, Fabio'
'Pampaloni, Guido'
'Zacchini, Stefano'

_publ_section_title
;
 Oxido-molybdenum complexes obtained by Cl/O interchange between MoCl5 and
 carboxylic acids: a crystallographic, spectroscopic and computational
 study.
;
_journal_issue 43
_journal_name_full 'Dalton transactions (Cambridge, England : 2003)'
_journal_page_first 16416
_journal_page_last 16423
_journal_paper_doi 10.1039/c4dt02201g
_journal_volume 43
_journal_year 2014
_chemical_formula_sum 'C6 H12 Cl12 Mo4 O10'
_chemical_formula_weight 1053.32
_chemical_name_systematic
; 
 ? 
;
_space_group_IT_number 63
_symmetry_cell_setting orthorhombic
_symmetry_space_group_name_Hall '-C 2c 2'
_symmetry_space_group_name_H-M 'C m c m'
_atom_sites_solution_hydrogens geom
_atom_sites_solution_primary direct
_atom_sites_solution_secondary difmap
_audit_creation_method SHELXL-97
_cell_angle_alpha 90.00
_cell_angle_beta 90.00
_cell_angle_gamma 90.00
_cell_formula_units_Z 4
_cell_length_a 9.8719(15)
_cell_length_b 7.9597(12)
_cell_length_c 34.729(5)
_cell_measurement_reflns_used 9928
_cell_measurement_temperature 100(2)
_cell_measurement_theta_max 28.521
_cell_measurement_theta_min 2.346
_cell_volume 2728.9(7)
_computing_cell_refinement 'APEX2 (Bruker AXS, 2006)'
_computing_data_collection 'APEX2 (Bruker AXS, 2006)'
_computing_data_reduction 'SAINT (Bruker AXS, 2004)'
_computing_molecular_graphics 'ORTEPII (Johnson, 1996)'
_computing_publication_material 'XCIF (Bruker AXS, 2001)'
_computing_structure_refinement 'SHELXL-97 (Sheldrick, 1997)'
_computing_structure_solution 'SHELXS-97 (Sheldrick, 1990)'
_diffrn_ambient_temperature 100(2)
_diffrn_measured_fraction_theta_full 0.973
_diffrn_measured_fraction_theta_max 0.973
_diffrn_measurement_device_type 'CCD area detector'
_diffrn_measurement_method 'phi and omega scans'
_diffrn_radiation_monochromator graphite
_diffrn_radiation_source 'fine-focus sealed tube'
_diffrn_radiation_type MoK\a
_diffrn_radiation_wavelength 0.71073
_diffrn_reflns_av_R_equivalents 0.0400
_diffrn_reflns_av_sigmaI/netI 0.0188
_diffrn_reflns_limit_h_max 11
_diffrn_reflns_limit_h_min -11
_diffrn_reflns_limit_k_max 9
_diffrn_reflns_limit_k_min -9
_diffrn_reflns_limit_l_max 41
_diffrn_reflns_limit_l_min -41
_diffrn_reflns_number 12125
_diffrn_reflns_theta_full 25.03
_diffrn_reflns_theta_max 25.03
_diffrn_reflns_theta_min 2.35
_exptl_absorpt_coefficient_mu 3.010
_exptl_absorpt_correction_T_max 0.6779
_exptl_absorpt_correction_T_min 0.5319
_exptl_absorpt_correction_type empirical
_exptl_absorpt_process_details
;
 Data were corrected for Lorentz polarization and absorption
 effects (empirical absorption corrections SADABS).
 R(int) = 0.1599 (selected reflections only, before parameter refinement)
 R(int) = 0.0582 (selected reflections only, after parameter refinement)
;
_exptl_crystal_colour dark-green
_exptl_crystal_density_diffrn 2.564
_exptl_crystal_density_method 'not measured'
_exptl_crystal_description prism
_exptl_crystal_F_000 2000
_exptl_crystal_size_max 0.24
_exptl_crystal_size_mid 0.18
_exptl_crystal_size_min 0.14
_refine_diff_density_max 0.625
_refine_diff_density_min -0.747
_refine_diff_density_rms 0.121
_refine_ls_extinction_method none
_refine_ls_goodness_of_fit_ref 1.337
_refine_ls_hydrogen_treatment mixed
_refine_ls_matrix_type full
_refine_ls_number_parameters 96
_refine_ls_number_reflns 1281
_refine_ls_number_restraints 39
_refine_ls_restrained_S_all 1.324
_refine_ls_R_factor_all 0.0277
_refine_ls_R_factor_gt 0.0275
_refine_ls_shift/su_max 0.001
_refine_ls_shift/su_mean 0.000
_refine_ls_structure_factor_coef Fsqd
_refine_ls_weighting_details 'calc w=1/[\s^2^(Fo^2^)+(0.0169P)^2^+19.6807P] where P=(Fo^2^+2Fc^2^)/3'
_refine_ls_weighting_scheme calc
_refine_ls_wR_factor_gt 0.0635
_refine_ls_wR_factor_ref 0.0635
_reflns_number_gt 1275
_reflns_number_total 1281
_reflns_threshold_expression >2sigma(I)
_cod_data_source_file c4dt02201g2.cif
_cod_data_source_block 1a2a
_cod_depositor_comments
;
The following automatic conversions were performed:

'_symmetry_cell_setting' value 'Orthorhombic' changed to
'orthorhombic' according to
/usr/data/users/saulius/crontab/automatic-downloads/rss-feeds/RSC/lib/dictionaries/cif_core.dic
dictionary named 'cif_core.dic' version 2.4.2 from 2011-04-26.

Automatic conversion script
Id: cif_fix_values 2827 2014-09-09 07:05:25Z andrius 

 Adding full bibliography for 7032663--7032664.cif.
;
_cod_original_sg_symbol_H-M Cmcm
_cod_database_code 7032663

loop_
_symmetry_equiv_pos_as_xyz
'x, y, z'
'-x, -y, z+1/2'
'-x, y, -z+1/2'
'x, -y, -z'
'x+1/2, y+1/2, z'
'-x+1/2, -y+1/2, z+1/2'
'-x+1/2, y+1/2, -z+1/2'
'x+1/2, -y+1/2, -z'
'-x, -y, -z'
'x, y, -z-1/2'
'x, -y, z-1/2'
'-x, y, z'
'-x+1/2, -y+1/2, -z'
'x+1/2, y+1/2, -z-1/2'
'x+1/2, -y+1/2, z-1/2'
'-x+1/2, y+1/2, z'

loop_
_atom_site_label
_atom_site_type_symbol
_atom_site_fract_x
_atom_site_fract_y
_atom_site_fract_z
_atom_site_U_iso_or_equiv
_atom_site_adp_type
_atom_site_occupancy
_atom_site_symmetry_multiplicity
_atom_site_calc_flag
_atom_site_refinement_flags
_atom_site_disorder_assembly
_atom_site_disorder_group
Mo1 Mo 0.0000 1.20902(6) 0.699621(13) 0.01226(14) Uani 1 2 d S . .
Cl1 Cl 0.17080(10) 1.05449(13) 0.67221(3) 0.0202(2) Uani 1 1 d . . .
Cl2 Cl 0.16132(13) 1.30144(17) 0.7500 0.0160(3) Uani 1 2 d S . .
O1 O 0.0000 1.3814(5) 0.67352(11) 0.0202(9) Uani 1 2 d S . .
O2 O 0.0000 0.9950(7) 0.7500 0.0144(11) Uani 1 4 d SU . .
C1 C 0.0000 0.8391(10) 0.7500 0.0193(16) Uani 1 4 d SDU . .
O3 O -0.007(6) 0.7562(15) 0.7159(3) 0.015(2) Uiso 0.25 1 d PDU A -1
H3 H -0.0287 0.8237 0.6984 0.023 Uiso 0.25 1 calc PR A -1
C2 C 0.021(3) 0.724(2) 0.7832(4) 0.015(2) Uiso 0.25 1 d PDU A -1
H2A H 0.0051 0.6076 0.7749 0.023 Uiso 0.25 1 calc PR A -1
H2B H -0.0424 0.7526 0.8038 0.023 Uiso 0.25 1 calc PR A -1
H2C H 0.1141 0.7348 0.7926 0.023 Uiso 0.25 1 calc PR A -1
Mo2 Mo 0.5000 1.10710(6) 0.462303(13) 0.01231(14) Uani 1 2 d S . .
Cl3 Cl 0.31118(13) 1.0000 0.5000 0.0161(3) Uani 1 2 d S . .
Cl4 Cl 0.33938(10) 1.15999(12) 0.41396(3) 0.0189(2) Uani 1 1 d . . .
O4 O 0.5000 1.2917(5) 0.48437(11) 0.0175(9) Uani 1 2 d S . .
O5 O 0.5000 0.8458(5) 0.44123(11) 0.0172(8) Uani 1 2 d SU . .
O6 O 0.5000 0.8114(5) 0.37739(13) 0.0342(12) Uani 1 2 d SDU . .
H6 H 0.5000 0.919(3) 0.375(2) 0.051 Uiso 1 2 d SD . .
C3 C 0.5000 0.7531(7) 0.41336(17) 0.0177(12) Uani 1 2 d SU . .
C4 C 0.5000 0.5679(7) 0.41682(16) 0.0174(12) Uani 1 2 d SU . .
H4A H 0.5000 0.5176 0.3911 0.026 Uiso 1 2 calc SR . .
H4B H 0.4189 0.5317 0.4308 0.026 Uiso 0.50 1 calc PR . .
H4C H 0.5811 0.5317 0.4308 0.026 Uiso 0.50 1 calc PR . .

loop_
_atom_site_aniso_label
_atom_site_aniso_U_11
_atom_site_aniso_U_22
_atom_site_aniso_U_33
_atom_site_aniso_U_23
_atom_site_aniso_U_13
_atom_site_aniso_U_12
Mo1 0.0125(3) 0.0136(2) 0.0107(2) 0.00140(18) 0.000 0.000
Cl1 0.0205(5) 0.0239(5) 0.0163(5) 0.0002(4) 0.0042(4) 0.0048(4)
Cl2 0.0136(7) 0.0178(6) 0.0164(6) 0.000 0.000 -0.0038(5)
O1 0.021(2) 0.022(2) 0.018(2) 0.0046(17) 0.000 0.000
O2 0.014(3) 0.010(3) 0.019(3) 0.000 0.000 0.000
C1 0.013(4) 0.019(4) 0.026(4) 0.000 0.000 0.000
Mo2 0.0122(3) 0.0105(2) 0.0142(3) -0.00017(18) 0.000 0.000
Cl3 0.0119(6) 0.0189(7) 0.0175(6) 0.0023(5) 0.000 0.000
Cl4 0.0165(5) 0.0211(5) 0.0191(5) 0.0039(4) -0.0040(4) -0.0001(4)
O4 0.022(2) 0.014(2) 0.0163(19) -0.0001(16) 0.000 0.000
O5 0.020(2) 0.0128(19) 0.019(2) -0.0020(16) 0.000 0.000
O6 0.073(4) 0.013(2) 0.017(2) 0.0022(18) 0.000 0.000
C3 0.016(3) 0.017(3) 0.020(3) -0.004(2) 0.000 0.000
C4 0.021(3) 0.017(3) 0.015(3) 0.001(2) 0.000 0.000

loop_
_atom_type_symbol
_atom_type_description
_atom_type_scat_dispersion_real
_atom_type_scat_dispersion_imag
_atom_type_scat_source
C C 0.0033 0.0016 'International Tables Vol C Tables 4.2.6.8 and 6.1.1.4'
H H 0.0000 0.0000 'International Tables Vol C Tables 4.2.6.8 and 6.1.1.4'
O O 0.0106 0.0060 'International Tables Vol C Tables 4.2.6.8 and 6.1.1.4'
Cl Cl 0.1484 0.1585 'International Tables Vol C Tables 4.2.6.8 and 6.1.1.4'
Mo Mo -1.6832 0.6857 'International Tables Vol C Tables 4.2.6.8 and 6.1.1.4'

loop_
_geom_angle_atom_site_label_1
_geom_angle_atom_site_label_2
_geom_angle_atom_site_label_3
_geom_angle
_geom_angle_site_symmetry_1
_geom_angle_site_symmetry_3
O1 Mo1 Cl1 102.63(10) . 12
O1 Mo1 Cl1 102.63(10) . .
Cl1 Mo1 Cl1 94.62(6) 12 .
O1 Mo1 O2 167.69(17) . .
Cl1 Mo1 O2 85.60(7) 12 .
Cl1 Mo1 O2 85.60(7) . .
O1 Mo1 Cl2 98.14(11) . 3_556
Cl1 Mo1 Cl2 88.84(4) 12 3_556
Cl1 Mo1 Cl2 157.62(4) . 3_556
O2 Mo1 Cl2 72.61(7) . 3_556
O1 Mo1 Cl2 98.14(12) . .
Cl1 Mo1 Cl2 157.62(4) 12 .
Cl1 Mo1 Cl2 88.84(4) . .
O2 Mo1 Cl2 72.61(7) . .
Cl2 Mo1 Cl2 80.00(5) 3_556 .
Mo1 Cl2 Mo1 89.85(5) . 10_557
C1 O2 Mo1 134.24(9) . 10_557
C1 O2 Mo1 134.24(9) . .
Mo1 O2 Mo1 91.52(18) 10_557 .
O2 C1 O3 119.1(7) . 10_557
O2 C1 O3 119.1(7) . 3_556
O3 C1 O3 6(5) 10_557 3_556
O2 C1 O3 119.1(7) . .
O3 C1 O3 121.5(11) 10_557 .
O3 C1 O3 121.8(13) 3_556 .
O2 C1 O3 119.1(7) . 12
O3 C1 O3 121.8(13) 10_557 12
O3 C1 O3 121.5(11) 3_556 12
O3 C1 O3 6(5) . 12
O2 C1 C2 128.1(8) . 12
O3 C1 C2 10.7(19) 10_557 12
O3 C1 C2 14.3(19) 3_556 12
O3 C1 C2 111.6(8) . 12
O3 C1 C2 112.4(9) 12 12
O2 C1 C2 128.1(8) . .
O3 C1 C2 14.3(19) 10_557 .
O3 C1 C2 10.7(18) 3_556 .
O3 C1 C2 112.4(9) . .
O3 C1 C2 111.6(8) 12 .
C2 C1 C2 16(2) 12 .
O2 C1 C2 128.1(8) . 3_556
O3 C1 C2 111.6(8) 10_557 3_556
O3 C1 C2 112.4(9) 3_556 3_556
O3 C1 C2 10.7(19) . 3_556
O3 C1 C2 14.3(19) 12 3_556
C2 C1 C2 101.5(17) 12 3_556
C2 C1 C2 103.8(16) . 3_556
O2 C1 C2 128.1(8) . 10_557
O3 C1 C2 112.4(9) 10_557 10_557
O3 C1 C2 111.6(8) 3_556 10_557
O3 C1 C2 14.3(19) . 10_557
O3 C1 C2 10.7(18) 12 10_557
C2 C1 C2 103.8(16) 12 10_557
C2 C1 C2 101.5(17) . 10_557
C2 C1 C2 16(2) 3_556 10_557
C1 O3 H3 109.5 . .
C1 C2 H2A 109.5 . .
C1 C2 H2B 109.5 . .
H2A C2 H2B 109.5 . .
C1 C2 H2C 109.5 . .
H2A C2 H2C 109.5 . .
H2B C2 H2C 109.5 . .
O4 Mo2 O5 171.83(17) . .
O4 Mo2 Cl4 99.90(10) . .
O5 Mo2 Cl4 86.09(8) . .
O4 Mo2 Cl4 99.90(10) . 12_655
O5 Mo2 Cl4 86.09(8) . 12_655
Cl4 Mo2 Cl4 84.98(5) . 12_655
O4 Mo2 Cl3 93.54(9) . 9_676
O5 Mo2 Cl3 81.26(7) . 9_676
Cl4 Mo2 Cl3 164.92(3) . 9_676
Cl4 Mo2 Cl3 86.00(3) 12_655 9_676
O4 Mo2 Cl3 93.54(9) . .
O5 Mo2 Cl3 81.26(7) . .
Cl4 Mo2 Cl3 86.00(3) . .
Cl4 Mo2 Cl3 164.92(3) 12_655 .
Cl3 Mo2 Cl3 100.06(4) 9_676 .
O4 Mo2 Mo2 95.52(14) . 9_676
O5 Mo2 Mo2 76.31(11) . 9_676
Cl4 Mo2 Mo2 134.21(3) . 9_676
Cl4 Mo2 Mo2 134.21(3) 12_655 9_676
Cl3 Mo2 Mo2 50.03(2) 9_676 9_676
Cl3 Mo2 Mo2 50.03(2) . 9_676
Mo2 Cl3 Mo2 79.94(4) 9_676 .
C3 O5 Mo2 146.7(4) . .
C3 O6 H6 115(6) . .
O5 C3 O6 122.3(5) . .
O5 C3 C4 122.6(5) . .
O6 C3 C4 115.0(5) . .
C3 C4 H4A 109.5 . .
C3 C4 H4B 109.5 . .
H4A C4 H4B 109.5 . .
C3 C4 H4C 109.5 . .
H4A C4 H4C 109.5 . .
H4B C4 H4C 109.5 . .

loop_
_geom_bond_atom_site_label_1
_geom_bond_atom_site_label_2
_geom_bond_distance
_geom_bond_site_symmetry_2
Mo1 O1 1.644(4) .
Mo1 Cl1 2.2939(10) 12
Mo1 Cl1 2.2939(10) .
Mo1 O2 2.442(4) .
Mo1 Cl2 2.4776(10) 3_556
Mo1 Cl2 2.4776(10) .
Cl2 Mo1 2.4776(10) 10_557
O2 C1 1.241(10) .
O2 Mo1 2.442(4) 10_557
C1 O3 1.356(8) 10_557
C1 O3 1.356(8) 3_556
C1 O3 1.356(8) .
C1 O3 1.356(8) 12
C1 C2 1.488(9) 12
C1 C2 1.488(9) .
C1 C2 1.488(9) 3_556
C1 C2 1.488(9) 10_557
O3 H3 0.8400 .
C2 H2A 0.9800 .
C2 H2B 0.9800 .
C2 H2C 0.9800 .
Mo2 O4 1.657(4) .
Mo2 O5 2.205(4) .
Mo2 Cl4 2.3475(10) .
Mo2 Cl4 2.3475(10) 12_655
Mo2 Cl3 2.4321(11) 9_676
Mo2 Cl3 2.4321(11) .
Mo2 Mo2 3.1246(10) 9_676
Cl3 Mo2 2.4321(11) 9_676
O5 C3 1.217(7) .
O6 C3 1.332(7) .
O6 H6 0.86(2) .
C3 C4 1.479(8) .
C4 H4A 0.9800 .
C4 H4B 0.9800 .
C4 H4C 0.9800 .

loop_
_geom_hbond_atom_site_label_D
_geom_hbond_atom_site_label_H
_geom_hbond_atom_site_label_A
_geom_hbond_distance_DH
_geom_hbond_distance_HA
_geom_hbond_distance_DA
_geom_hbond_angle_DHA
_geom_hbond_site_symmetry_A
O3 H3 Cl1 0.84 2.48 3.25(4) 152.2 12
O6 H6 O1 0.86(2) 2.32(6) 3.018(6) 138(7) 13_576
O6 H6 Cl4 0.86(2) 2.82(5) 3.439(4) 130(5) 12_655
O6 H6 Cl4 0.86(2) 2.82(5) 3.439(4) 130(5) .

loop_
_geom_torsion_atom_site_label_1
_geom_torsion_atom_site_label_2
_geom_torsion_atom_site_label_3
_geom_torsion_atom_site_label_4
_geom_torsion
_geom_torsion_site_symmetry_1
_geom_torsion_site_symmetry_4
O1 Mo1 Cl2 Mo1 130.08(10) . 10_557
Cl1 Mo1 Cl2 Mo1 -27.98(13) 12 10_557
Cl1 Mo1 Cl2 Mo1 -127.33(4) . 10_557
O2 Mo1 Cl2 Mo1 -41.58(7) . 10_557
Cl2 Mo1 Cl2 Mo1 33.19(6) 3_556 10_557
O1 Mo1 O2 C1 180.000(10) . .
Cl1 Mo1 O2 C1 47.49(3) 12 .
Cl1 Mo1 O2 C1 -47.49(3) . .
Cl2 Mo1 O2 C1 137.66(4) 3_556 .
Cl2 Mo1 O2 C1 -137.66(4) . .
O1 Mo1 O2 Mo1 0.000(8) . 10_557
Cl1 Mo1 O2 Mo1 -132.51(3) 12 10_557
Cl1 Mo1 O2 Mo1 132.51(3) . 10_557
Cl2 Mo1 O2 Mo1 -42.34(4) 3_556 10_557
Cl2 Mo1 O2 Mo1 42.34(4) . 10_557
Mo1 O2 C1 O3 3(3) 10_557 10_557
Mo1 O2 C1 O3 -177(3) . 10_557
Mo1 O2 C1 O3 -3(3) 10_557 3_556
Mo1 O2 C1 O3 177(3) . 3_556
Mo1 O2 C1 O3 177(3) 10_557 .
Mo1 O2 C1 O3 -3(3) . .
Mo1 O2 C1 O3 -177(3) 10_557 12
Mo1 O2 C1 O3 3(3) . 12
Mo1 O2 C1 C2 10.2(15) 10_557 12
Mo1 O2 C1 C2 -169.8(15) . 12
Mo1 O2 C1 C2 -10.2(15) 10_557 .
Mo1 O2 C1 C2 169.8(15) . .
Mo1 O2 C1 C2 169.8(15) 10_557 3_556
Mo1 O2 C1 C2 -10.2(15) . 3_556
Mo1 O2 C1 C2 -169.8(15) 10_557 10_557
Mo1 O2 C1 C2 10.2(15) . 10_557
O4 Mo2 Cl3 Mo2 -94.24(10) . 9_676
O5 Mo2 Cl3 Mo2 79.43(8) . 9_676
Cl4 Mo2 Cl3 Mo2 166.08(3) . 9_676
Cl4 Mo2 Cl3 Mo2 112.72(14) 12_655 9_676
Cl3 Mo2 Cl3 Mo2 0.0 9_676 9_676
O4 Mo2 O5 C3 180.000(7) . .
Cl4 Mo2 O5 C3 42.61(3) . .
Cl4 Mo2 O5 C3 -42.61(3) 12_655 .
Cl3 Mo2 O5 C3 -129.16(3) 9_676 .
Cl3 Mo2 O5 C3 129.16(3) . .
Mo2 Mo2 O5 C3 180.000(5) 9_676 .
Mo2 O5 C3 O6 0.000(6) . .
Mo2 O5 C3 C4 180.000(4) . .
